data_4068412
loop_
_publ_author_name
'Camadanli, Sebnem'
'Beck, Robert'
'Fl\"orke, Ulrich'
'Klein, Hans-Friedrich'

_publ_section_title
;
 C&#x2212;H Activation of Imines by Trimethylphosphine-Supported Iron
 Complexes and Their Reactivities
;
_journal_issue 7
_journal_name_full Organometallics
_journal_page_first 2300
_journal_paper_doi 10.1021/om800828j
_journal_volume 28
_journal_year 2009
_chemical_formula_sum 'C20 H42 Fe N P3'
_chemical_formula_weight 445.31
_chemical_name_systematic
; 
 ? 
;
_space_group_IT_number 62
_symmetry_cell_setting orthorhombic
_symmetry_space_group_name_Hall '-P 2ac 2n'
_symmetry_space_group_name_H-M 'P n m a'
_atom_sites_solution_hydrogens difmap
_atom_sites_solution_primary direct
_atom_sites_solution_secondary difmap
_audit_creation_method SHELXL-97
_cell_angle_alpha 90.00
_cell_angle_beta 90.00
_cell_angle_gamma 90.00
_cell_formula_units_Z 4
_cell_length_a 9.6581(7)
_cell_length_b 13.5905(10)
_cell_length_c 18.7569(14)
_cell_measurement_reflns_used 6195
_cell_measurement_temperature 298(2)
_cell_measurement_theta_max 25.23
_cell_measurement_theta_min 2.16
_cell_volume 2462.0(3)
_computing_cell_refinement 'SAINT (Bruker, 2002)'
_computing_data_collection 'SMART (Bruker, 2002)'
_computing_data_reduction 'SAINT (Bruker, 2002)'
_computing_molecular_graphics 'SHELXTL (Bruker, 2002)'
_computing_publication_material 'SHELXTL (Bruker, 2002)'
_computing_structure_refinement 'SHELXTL (Bruker, 2002)'
_computing_structure_solution 'SHELXTL (Bruker, 2002)'
_diffrn_ambient_temperature 298(2)
_diffrn_measured_fraction_theta_full 0.998
_diffrn_measured_fraction_theta_max 0.998
_diffrn_measurement_device_type 'CCD area detector'
_diffrn_measurement_method '\f and \w scans'
_diffrn_radiation_monochromator graphite
_diffrn_radiation_source 'sealed tube'
_diffrn_radiation_type MoK\a
_diffrn_radiation_wavelength 0.71073
_diffrn_reflns_av_R_equivalents 0.0486
_diffrn_reflns_av_sigmaI/netI 0.0265
_diffrn_reflns_limit_h_max 12
_diffrn_reflns_limit_h_min -11
_diffrn_reflns_limit_k_max 18
_diffrn_reflns_limit_k_min -18
_diffrn_reflns_limit_l_max 24
_diffrn_reflns_limit_l_min -24
_diffrn_reflns_number 29358
_diffrn_reflns_theta_full 28.20
_diffrn_reflns_theta_max 28.20
_diffrn_reflns_theta_min 1.85
_diffrn_standards_decay_% 0
_diffrn_standards_interval_time 430
_diffrn_standards_number 6216
_exptl_absorpt_coefficient_mu 0.812
_exptl_absorpt_correction_T_max 0.948
_exptl_absorpt_correction_T_min 0.744
_exptl_absorpt_correction_type multi-scan
_exptl_absorpt_process_details 'SADABS (Bruker, 2002)'
_exptl_crystal_colour black
_exptl_crystal_density_diffrn 1.201
_exptl_crystal_density_meas 0
_exptl_crystal_density_method 'not measured'
_exptl_crystal_description prism
_exptl_crystal_F_000 960
_exptl_crystal_size_max 0.40
_exptl_crystal_size_mid 0.20
_exptl_crystal_size_min 0.18
_refine_diff_density_max 0.493
_refine_diff_density_min -0.299
_refine_diff_density_rms 0.067
_refine_ls_extinction_method none
_refine_ls_goodness_of_fit_ref 0.997
_refine_ls_hydrogen_treatment mixed
_refine_ls_matrix_type full
_refine_ls_number_parameters 143
_refine_ls_number_reflns 3145
_refine_ls_number_restraints 0
_refine_ls_restrained_S_all 0.997
_refine_ls_R_factor_all 0.0483
_refine_ls_R_factor_gt 0.0378
_refine_ls_shift/su_max 0.001
_refine_ls_shift/su_mean 0.000
_refine_ls_structure_factor_coef Fsqd
_refine_ls_weighting_details 'calc w=1/[\s^2^(Fo^2^)+(0.0842P)^2^+0.3787P] where P=(Fo^2^+2Fc^2^)/3'
_refine_ls_weighting_scheme calc
_refine_ls_wR_factor_gt 0.1010
_refine_ls_wR_factor_ref 0.1098
_reflns_number_gt 2570
_reflns_number_total 3145
_reflns_threshold_expression >2sigma(I)
_cod_data_source_file om800828j_si_001.cif
_cod_data_source_block 2
_cod_depositor_comments
;
The following automatic conversions were performed:

'_symmetry_cell_setting' value 'Orthorhombic' changed to
'orthorhombic' according to
/home/saulius/struct/CIF-dictionaries/cif_core.dic dictionary named
'cif_core.dic' version 2.4.2 from 2011-04-26.

Automatic conversion script
Id: cif_fix_values 1715 2011-07-08 13:25:40Z adriana 
;
_cod_original_sg_symbol_H-M Pnma
_cod_database_code 4068412

loop_
_symmetry_equiv_pos_as_xyz
'x, y, z'
'-x+1/2, -y, z+1/2'
'-x, y+1/2, -z'
'x+1/2, -y+1/2, -z+1/2'
'-x, -y, -z'
'x-1/2, y, -z-1/2'
'x, -y-1/2, z'
'-x-1/2, y-1/2, z-1/2'

loop_
_atom_site_label
_atom_site_type_symbol
_atom_site_fract_x
_atom_site_fract_y
_atom_site_fract_z
_atom_site_U_iso_or_equiv
_atom_site_adp_type
_atom_site_occupancy
_atom_site_symmetry_multiplicity
_atom_site_calc_flag
_atom_site_refinement_flags
Fe1 Fe 0.75693(3) 0.2500 0.419712(17) 0.02927(12) Uani 1 2 d S
P1 P 0.71404(6) 0.09441(3) 0.40436(3) 0.03979(15) Uani 1 1 d .
P2 P 0.95510(8) 0.2500 0.36118(4) 0.04116(18) Uani 1 2 d S
N1 N 0.8563(2) 0.2500 0.50907(10) 0.0313(4) Uani 1 2 d S
H1A H 0.9454 0.2500 0.5083 0.038 Uiso 1 2 calc SR
C1 C 0.6030(2) 0.2500 0.48831(13) 0.0323(5) Uani 1 2 d S
C2 C 0.4589(3) 0.2500 0.47675(15) 0.0418(6) Uani 1 2 d S
H2A H 0.4268 0.2500 0.4300 0.050 Uiso 1 2 calc SR
C3 C 0.3638(3) 0.2500 0.53076(17) 0.0455(6) Uani 1 2 d S
H3A H 0.2698 0.2500 0.5200 0.055 Uiso 1 2 calc SR
C4 C 0.4060(3) 0.2500 0.60139(17) 0.0481(7) Uani 1 2 d S
H4A H 0.3413 0.2500 0.6381 0.058 Uiso 1 2 calc SR
C5 C 0.5451(3) 0.2500 0.61608(15) 0.0432(6) Uani 1 2 d S
H5A H 0.5744 0.2500 0.6633 0.052 Uiso 1 2 calc SR
C6 C 0.6433(3) 0.2500 0.56169(13) 0.0330(5) Uani 1 2 d S
C7 C 0.7937(3) 0.2500 0.57025(13) 0.0322(5) Uani 1 2 d S
C8 C 0.8699(3) 0.2500 0.64143(13) 0.0414(6) Uani 1 2 d S
C9 C 0.8343(3) 0.15691(19) 0.68418(12) 0.0620(6) Uani 1 1 d .
H9A H 0.7368 0.1558 0.6941 0.093 Uiso 1 1 calc R
H9B H 0.8849 0.1570 0.7282 0.093 Uiso 1 1 calc R
H9C H 0.8589 0.0997 0.6569 0.093 Uiso 1 1 calc R
C10 C 1.0273(3) 0.2500 0.63054(17) 0.0620(9) Uani 1 2 d S
H10A H 1.0539 0.1931 0.6047 0.093 Uiso 1 1 calc PR
H10B H 1.0724 0.2500 0.6753 0.093 Uiso 0.50 1 calc PR
C11 C 0.7674(3) 0.0311(2) 0.32223(15) 0.0740(8) Uani 1 1 d .
H11A H 0.8659 0.0365 0.3166 0.111 Uiso 1 1 calc R
H11B H 0.7221 0.0608 0.2821 0.111 Uiso 1 1 calc R
H11C H 0.7420 -0.0371 0.3251 0.111 Uiso 1 1 calc R
C12 C 0.7842(3) 0.01228(16) 0.47244(14) 0.0630(6) Uani 1 1 d .
H12A H 0.7542 0.0338 0.5187 0.094 Uiso 1 1 calc R
H12B H 0.8835 0.0133 0.4704 0.094 Uiso 1 1 calc R
H12C H 0.7517 -0.0535 0.4641 0.094 Uiso 1 1 calc R
C13 C 0.5348(2) 0.05132(17) 0.40324(15) 0.0632(6) Uani 1 1 d .
H13A H 0.5332 -0.0184 0.3951 0.095 Uiso 1 1 calc R
H13B H 0.4851 0.0840 0.3658 0.095 Uiso 1 1 calc R
H13C H 0.4919 0.0657 0.4482 0.095 Uiso 1 1 calc R
C21 C 0.9545(4) 0.2500 0.26403(17) 0.0759(11) Uani 1 2 d S
H21A H 0.9078 0.1927 0.2470 0.114 Uiso 0.50 1 calc PR
H21B H 1.0476 0.2500 0.2468 0.114 Uiso 0.50 1 calc PR
C22 C 1.0791(3) 0.15030(19) 0.37978(15) 0.0670(6) Uani 1 1 d .
H22A H 1.0393 0.0884 0.3660 0.101 Uiso 1 1 calc R
H22B H 1.1000 0.1492 0.4298 0.101 Uiso 1 1 calc R
H22C H 1.1626 0.1613 0.3532 0.101 Uiso 1 1 calc R
H1 H 0.670(4) 0.2500 0.3535(19) 0.070(10) Uiso 1 2 d S

loop_
_atom_site_aniso_label
_atom_site_aniso_U_11
_atom_site_aniso_U_22
_atom_site_aniso_U_33
_atom_site_aniso_U_23
_atom_site_aniso_U_13
_atom_site_aniso_U_12
Fe1 0.0337(2) 0.0300(2) 0.02413(19) 0.000 -0.00057(12) 0.000
P1 0.0467(3) 0.0316(2) 0.0411(3) -0.00260(18) -0.0038(2) -0.00160(19)
P2 0.0433(4) 0.0475(4) 0.0327(3) 0.000 0.0089(3) 0.000
N1 0.0287(10) 0.0384(10) 0.0268(9) 0.000 0.0006(8) 0.000
C1 0.0312(12) 0.0299(11) 0.0357(12) 0.000 0.0015(9) 0.000
C2 0.0397(15) 0.0415(13) 0.0442(14) 0.000 -0.0053(11) 0.000
C3 0.0284(13) 0.0435(14) 0.0648(18) 0.000 0.0030(12) 0.000
C4 0.0399(15) 0.0509(15) 0.0534(17) 0.000 0.0150(13) 0.000
C5 0.0396(15) 0.0548(15) 0.0351(13) 0.000 0.0075(11) 0.000
C6 0.0334(13) 0.0314(11) 0.0340(12) 0.000 0.0039(10) 0.000
C7 0.0331(12) 0.0341(12) 0.0294(11) 0.000 -0.0005(9) 0.000
C8 0.0424(15) 0.0565(15) 0.0253(12) 0.000 -0.0013(10) 0.000
C9 0.0702(16) 0.0744(15) 0.0415(11) 0.0189(10) -0.0024(10) 0.0044(12)
C10 0.0430(18) 0.105(3) 0.0379(15) 0.000 -0.0067(13) 0.000
C11 0.093(2) 0.0615(15) 0.0674(17) -0.0311(13) 0.0088(13) -0.0097(13)
C12 0.0732(16) 0.0399(11) 0.0757(17) 0.0164(11) -0.0170(13) -0.0007(10)
C13 0.0566(14) 0.0441(11) 0.0888(18) -0.0041(11) -0.0113(12) -0.0126(10)
C21 0.088(3) 0.107(3) 0.0331(16) 0.000 0.0208(17) 0.000
C22 0.0515(13) 0.0651(14) 0.0845(18) -0.0019(13) 0.0100(12) 0.0131(11)

loop_
_atom_type_symbol
_atom_type_description
_atom_type_scat_dispersion_real
_atom_type_scat_dispersion_imag
_atom_type_scat_source
C C 0.0033 0.0016 'International Tables Vol C Tables 4.2.6.8 and 6.1.1.4'
H H 0.0000 0.0000 'International Tables Vol C Tables 4.2.6.8 and 6.1.1.4'
N N 0.0061 0.0033 'International Tables Vol C Tables 4.2.6.8 and 6.1.1.4'
P P 0.1023 0.0942 'International Tables Vol C Tables 4.2.6.8 and 6.1.1.4'
Fe Fe 0.3463 0.8444 'International Tables Vol C Tables 4.2.6.8 and 6.1.1.4'

loop_
_geom_angle_atom_site_label_1
_geom_angle_atom_site_label_2
_geom_angle_atom_site_label_3
_geom_angle
_geom_angle_site_symmetry_1
_geom_angle_site_symmetry_3
N1 Fe1 C1 78.93(9) . .
N1 Fe1 P1 102.105(17) . .
C1 Fe1 P1 86.71(2) . .
N1 Fe1 P1 102.105(17) . 7_565
C1 Fe1 P1 86.71(2) . 7_565
P1 Fe1 P1 153.16(3) . 7_565
N1 Fe1 P2 90.03(6) . .
C1 Fe1 P2 168.96(7) . .
P1 Fe1 P2 95.705(18) . .
P1 Fe1 P2 95.703(18) 7_565 .
C12 P1 C13 99.42(12) . .
C12 P1 C11 101.30(14) . .
C13 P1 C11 96.08(13) . .
C12 P1 Fe1 115.54(8) . .
C13 P1 Fe1 119.58(8) . .
C11 P1 Fe1 120.85(10) . .
C21 P2 C22 101.03(13) . .
C21 P2 C22 101.03(13) . 7_565
C22 P2 C22 94.75(18) . 7_565
C21 P2 Fe1 119.67(14) . .
C22 P2 Fe1 118.02(9) . .
C22 P2 Fe1 118.02(9) 7_565 .
C7 N1 Fe1 122.39(17) . .
C2 C1 C6 114.6(2) . .
C2 C1 Fe1 130.26(19) . .
C6 C1 Fe1 115.09(17) . .
C3 C2 C1 123.3(3) . .
C2 C3 C4 120.7(3) . .
C5 C4 C3 118.7(3) . .
C4 C5 C6 121.3(3) . .
C5 C6 C1 121.3(2) . .
C5 C6 C7 126.6(2) . .
C1 C6 C7 112.1(2) . .
N1 C7 C6 111.5(2) . .
N1 C7 C8 123.3(2) . .
C6 C7 C8 125.2(2) . .
C7 C8 C9 110.40(16) . .
C7 C8 C9 110.41(15) . 7_565
C9 C8 C9 110.8(2) . 7_565
C7 C8 C10 111.2(2) . .
C9 C8 C10 106.95(16) . .
C9 C8 C10 106.95(16) 7_565 .

loop_
_geom_bond_atom_site_label_1
_geom_bond_atom_site_label_2
_geom_bond_distance
_geom_bond_site_symmetry_2
Fe1 N1 1.9316(19) .
Fe1 C1 1.966(2) .
Fe1 P1 2.1739(5) .
Fe1 P1 2.1739(5) 7_565
Fe1 P2 2.2064(8) .
P1 C12 1.826(2) .
P1 C13 1.828(2) .
P1 C11 1.838(2) .
P2 C21 1.822(3) .
P2 C22 1.842(2) .
P2 C22 1.842(2) 7_565
N1 C7 1.297(3) .
C1 C2 1.409(4) .
C1 C6 1.430(3) .
C2 C3 1.368(4) .
C3 C4 1.386(4) .
C4 C5 1.371(4) .
C5 C6 1.393(3) .
C6 C7 1.461(3) .
C7 C8 1.525(3) .
C8 C9 1.537(3) .
C8 C9 1.537(3) 7_565
C8 C10 1.533(4) .

loop_
_geom_torsion_atom_site_label_1
_geom_torsion_atom_site_label_2
_geom_torsion_atom_site_label_3
_geom_torsion_atom_site_label_4
_geom_torsion
_geom_torsion_site_symmetry_1
_geom_torsion_site_symmetry_4
N1 Fe1 P1 C12 -2.33(12) . .
C1 Fe1 P1 C12 -80.26(12) . .
P1 Fe1 P1 C12 -156.32(11) 7_565 .
P2 Fe1 P1 C12 88.93(11) . .
N1 Fe1 P1 C13 116.34(12) . .
C1 Fe1 P1 C13 38.41(13) . .
P1 Fe1 P1 C13 -37.65(13) 7_565 .
P2 Fe1 P1 C13 -152.40(11) . .
N1 Fe1 P1 C11 -124.91(13) . .
C1 Fe1 P1 C11 157.16(13) . .
P1 Fe1 P1 C11 81.10(14) 7_565 .
P2 Fe1 P1 C11 -33.65(12) . .
N1 Fe1 P2 C21 180.0 . .
C1 Fe1 P2 C21 180.0 . .
P1 Fe1 P2 C21 77.831(17) . .
P1 Fe1 P2 C21 -77.830(17) 7_565 .
N1 Fe1 P2 C22 56.46(11) . .
C1 Fe1 P2 C22 56.46(11) . .
P1 Fe1 P2 C22 -45.71(11) . .
P1 Fe1 P2 C22 158.63(11) 7_565 .
N1 Fe1 P2 C22 -56.46(11) . 7_565
C1 Fe1 P2 C22 -56.46(11) . 7_565
P1 Fe1 P2 C22 -158.63(11) . 7_565
P1 Fe1 P2 C22 45.71(11) 7_565 7_565
C1 Fe1 N1 C7 0.0 . .
P1 Fe1 N1 C7 -84.16(2) . .
P1 Fe1 N1 C7 84.16(2) 7_565 .
P2 Fe1 N1 C7 180.0 . .
N1 Fe1 C1 C2 180.0 . .
P1 Fe1 C1 C2 -76.981(17) . .
P1 Fe1 C1 C2 76.980(17) 7_565 .
P2 Fe1 C1 C2 180.000(1) . .
N1 Fe1 C1 C6 0.0 . .
P1 Fe1 C1 C6 103.019(17) . .
P1 Fe1 C1 C6 -103.020(17) 7_565 .
P2 Fe1 C1 C6 0.000(1) . .
C6 C1 C2 C3 0.0 . .
Fe1 C1 C2 C3 180.0 . .
C1 C2 C3 C4 0.0 . .
C2 C3 C4 C5 0.000(1) . .
C3 C4 C5 C6 0.000(1) . .
C4 C5 C6 C1 0.000(1) . .
C4 C5 C6 C7 180.0 . .
C2 C1 C6 C5 0.0 . .
Fe1 C1 C6 C5 180.0 . .
C2 C1 C6 C7 180.0 . .
Fe1 C1 C6 C7 0.0 . .
Fe1 N1 C7 C6 0.0 . .
Fe1 N1 C7 C8 180.0 . .
C5 C6 C7 N1 180.0 . .
C1 C6 C7 N1 0.0 . .
C5 C6 C7 C8 0.0 . .
C1 C6 C7 C8 180.0 . .
N1 C7 C8 C9 -118.57(17) . .
C6 C7 C8 C9 61.43(17) . .
N1 C7 C8 C9 118.57(17) . 7_565
C6 C7 C8 C9 -61.43(17) . 7_565
N1 C7 C8 C10 0.0 . .
C6 C7 C8 C10 180.0 . .
